data_7003560
loop_
_publ_author_name
'Chaves, S\'ilvia'
'Gil, Marco'
'Can\'ario, S\'onia'
'Jelic, Ratomir'
'Rom\~ao, Maria Jo\~ao'
'Trinc\~ao, Jos\'e'
'Herdtweck, Eberhardt'
'Sousa, Joana'
'Diniz, Carmen'
'Fresco, Paula'
'Santos, M. Am\'elia'

_publ_section_title
;
 Biologically relevant O,S-donor compounds. Synthesis, molybdenum
 complexation and xanthine oxidase inhibition
;
_journal_issue 13
_journal_name_full 'Dalton Transactions'
_journal_page_first 1773
_journal_page_last 1782
_journal_paper_doi 10.1039/b717172b
_journal_year 2008
_chemical_formula_moiety 'C12 H11 Mo O6.50 S2'
_chemical_formula_sum 'C12 H11 Mo O6.5 S2'
_chemical_formula_weight 419.27
_chemical_name_systematic
;
?
;
_space_group_IT_number 2
_symmetry_cell_setting triclinic
_symmetry_space_group_name_Hall '-P 1'
_symmetry_space_group_name_H-M 'P -1'
_atom_sites_solution_hydrogens geom
_atom_sites_solution_primary direct
_atom_sites_solution_secondary difmap
_audit_creation_method SHELXL-97
_cell_angle_alpha 103.8730(10)
_cell_angle_beta 106.2010(10)
_cell_angle_gamma 90.0260(10)
_cell_formula_units_Z 4
_cell_length_a 9.8133(2)
_cell_length_b 10.9684(2)
_cell_length_c 14.5117(3)
_cell_measurement_reflns_used 9209
_cell_measurement_temperature 273(2)
_cell_measurement_theta_max 29.74
_cell_measurement_theta_min 2.72
_cell_volume 1452.40(5)
_computing_cell_refinement 'Bruker SMART'
_computing_data_collection 'Bruker SMART'
_computing_data_reduction 'Bruker SAINT'
_computing_molecular_graphics 'Ortep-3 for Windows/Platon'
_computing_publication_material 'Bruker SHELXTL'
_computing_structure_refinement 'SHELXL-97 (Sheldrick, 1997)'
_computing_structure_solution 'SHELXS-97 (Sheldrick, 1990)'
_diffrn_ambient_temperature 273(2)
_diffrn_measured_fraction_theta_full 1.000
_diffrn_measured_fraction_theta_max 1.000
_diffrn_measurement_device_type 'CCD area detector'
_diffrn_measurement_method 'phi and omega scans'
_diffrn_radiation_monochromator graphite
_diffrn_radiation_source 'fine-focus sealed tube'
_diffrn_radiation_type MoK\a
_diffrn_radiation_wavelength 0.71073
_diffrn_reflns_av_R_equivalents 0.0564
_diffrn_reflns_av_sigmaI/netI 0.0237
_diffrn_reflns_limit_h_max 11
_diffrn_reflns_limit_h_min -11
_diffrn_reflns_limit_k_max 13
_diffrn_reflns_limit_k_min -13
_diffrn_reflns_limit_l_max 17
_diffrn_reflns_limit_l_min -17
_diffrn_reflns_number 81371
_diffrn_reflns_theta_full 25.00
_diffrn_reflns_theta_max 25.00
_diffrn_reflns_theta_min 1.51
_exptl_absorpt_coefficient_mu 1.217
_exptl_absorpt_correction_T_max 0.9761
_exptl_absorpt_correction_T_min 0.7928
_exptl_absorpt_correction_type multi-scan
_exptl_absorpt_process_details 'SADABS-Bruker Nonius area detector scaling and absorption correction - V2.10'
_exptl_crystal_colour yellow
_exptl_crystal_density_diffrn 1.917
_exptl_crystal_density_method 'not measured'
_exptl_crystal_description plate
_exptl_crystal_F_000 836
_exptl_crystal_size_max 0.20
_exptl_crystal_size_mid 0.20
_exptl_crystal_size_min 0.02
_refine_diff_density_max 2.376
_refine_diff_density_min -0.904
_refine_diff_density_rms 0.094
_refine_ls_extinction_method none
_refine_ls_goodness_of_fit_ref 0.956
_refine_ls_hydrogen_treatment mixed
_refine_ls_matrix_type full
_refine_ls_number_parameters 400
_refine_ls_number_reflns 5108
_refine_ls_number_restraints 2
_refine_ls_restrained_S_all 0.955
_refine_ls_R_factor_all 0.0386
_refine_ls_R_factor_gt 0.0316
_refine_ls_shift/su_max 0.001
_refine_ls_shift/su_mean 0.000
_refine_ls_structure_factor_coef Fsqd
_refine_ls_weighting_details 'calc w=1/[\s^2^(Fo^2^)+(0.0539P)^2^+4.2233P] where P=(Fo^2^+2Fc^2^)/3'
_refine_ls_weighting_scheme calc
_refine_ls_wR_factor_gt 0.0837
_refine_ls_wR_factor_ref 0.0884
_reflns_number_gt 4450
_reflns_number_total 5108
_reflns_threshold_expression >2sigma(I)
_cod_data_source_file b717172b.txt
_cod_data_source_block a
_cod_original_sg_symbol_Hall 'P -1'
_cod_original_sg_symbol_H-M P-1
_cod_original_formula_sum 'C12 H11 Mo O6.50 S2'
_cod_database_code 7003560

loop_
_symmetry_equiv_pos_as_xyz
'x, y, z'
'-x, -y, -z'

loop_
_atom_site_label
_atom_site_type_symbol
_atom_site_fract_x
_atom_site_fract_y
_atom_site_fract_z
_atom_site_U_iso_or_equiv
_atom_site_adp_type
_atom_site_occupancy
_atom_site_symmetry_multiplicity
_atom_site_calc_flag
_atom_site_refinement_flags
_atom_site_disorder_assembly
_atom_site_disorder_group
Mo1 Mo 0.11473(3) 0.42933(3) 0.28806(2) 0.01634(10) Uani 1 1 d . . .
S1 S -0.03116(10) 0.60071(9) 0.23897(7) 0.0199(2) Uani 1 1 d . . .
S2 S 0.31955(10) 0.29525(9) 0.32241(7) 0.0194(2) Uani 1 1 d . . .
O11 O 0.0253(3) 0.2886(3) 0.2166(2) 0.0253(6) Uani 1 1 d . . .
O12 O 0.0452(3) 0.4603(3) 0.3866(2) 0.0252(6) Uani 1 1 d . . .
O18 O 0.1813(3) 0.4576(2) 0.16679(18) 0.0177(5) Uani 1 1 d . . .
O28 O 0.2870(3) 0.5619(2) 0.36562(18) 0.0171(5) Uani 1 1 d . . .
O24 O 0.6666(3) 0.6016(2) 0.42758(18) 0.0175(5) Uani 1 1 d . . .
014 O 0.1657(3) 0.6699(2) 0.01284(18) 0.0187(6) Uani 1 1 d . . .
C11 C 0.0408(4) 0.6311(3) 0.1520(3) 0.0167(7) Uani 1 1 d . . .
C12 C 0.0054(4) 0.7314(4) 0.1062(3) 0.0207(8) Uani 1 1 d . . .
H12 H -0.0604 0.7866 0.1234 0.025 Uiso 1 1 calc R . .
C13 C 0.0673(4) 0.7464(4) 0.0374(3) 0.0213(8) Uani 1 1 d . . .
H13 H 0.0417 0.8112 0.0062 0.026 Uiso 1 1 calc R . .
C16 C 0.1467(4) 0.5518(3) 0.1264(3) 0.0152(7) Uani 1 1 d . . .
C15 C 0.2106(4) 0.5781(3) 0.0588(3) 0.0162(7) Uani 1 1 d . . .
C17 C 0.3310(4) 0.5141(4) 0.0305(3) 0.0241(9) Uani 1 1 d . . .
H17A H 0.2969 0.4588 -0.0346 0.036 Uiso 1 1 calc R . .
H17B H 0.3736 0.4661 0.0771 0.036 Uiso 1 1 calc R . .
H17C H 0.4005 0.5758 0.0307 0.036 Uiso 1 1 calc R . .
C21 C 0.4565(4) 0.4086(3) 0.3615(3) 0.0170(8) Uani 1 1 d . . .
C22 C 0.6017(4) 0.3842(4) 0.3795(3) 0.0190(8) Uani 1 1 d . . .
H22 H 0.6284 0.3018 0.3697 0.023 Uiso 1 1 calc R . .
C23 C 0.7008(4) 0.4812(4) 0.4108(3) 0.0197(8) Uani 1 1 d . . .
H23 H 0.7961 0.4646 0.4213 0.024 Uiso 1 1 calc R . .
C25 C 0.5286(4) 0.6304(3) 0.4118(3) 0.0168(8) Uani 1 1 d . . .
C26 C 0.4207(4) 0.5352(3) 0.3785(3) 0.0152(7) Uani 1 1 d . . .
C27 C 0.5058(4) 0.7659(3) 0.4365(3) 0.0203(8) Uani 1 1 d . . .
H27A H 0.4702 0.7858 0.4932 0.030 Uiso 1 1 calc R . .
H27B H 0.4380 0.7860 0.3812 0.030 Uiso 1 1 calc R . .
H27C H 0.5943 0.8141 0.4512 0.030 Uiso 1 1 calc R . .
Mo2 Mo 0.67047(3) -0.15010(3) 0.21585(2) 0.01580(10) Uani 1 1 d . . .
S4 S 0.65863(10) 0.03042(8) 0.37987(7) 0.0195(2) Uani 1 1 d . . .
S3 S 0.41237(10) -0.12763(9) 0.16455(8) 0.0230(2) Uani 1 1 d . . .
O22 O 0.6285(3) -0.2655(2) 0.2668(2) 0.0227(6) Uani 1 1 d . . .
O21 O 0.6991(3) -0.2317(2) 0.10771(19) 0.0228(6) Uani 1 1 d . . .
O44 O 1.1182(3) 0.1560(2) 0.45876(19) 0.0223(6) Uani 1 1 d . . .
O34 O 0.4218(3) 0.2524(3) 0.10705(19) 0.0246(6) Uani 1 1 d . . .
O48 O 0.8706(3) -0.0893(2) 0.28659(18) 0.0167(5) Uani 1 1 d . . .
O38 O 0.6600(3) 0.0194(2) 0.16770(19) 0.0195(6) Uani 1 1 d . . .
C31 C 0.4098(4) 0.0140(4) 0.1337(3) 0.0203(8) Uani 1 1 d . . .
C32 C 0.2850(4) 0.0738(4) 0.1019(3) 0.0244(9) Uani 1 1 d . . .
H32 H 0.1961 0.0330 0.0891 0.029 Uiso 1 1 calc R . .
C33 C 0.2962(5) 0.1912(4) 0.0902(3) 0.0285(10) Uani 1 1 d . . .
H33 H 0.2136 0.2309 0.0696 0.034 Uiso 1 1 calc R . .
C35 C 0.5448(4) 0.1968(4) 0.1337(3) 0.0220(8) Uani 1 1 d . . .
C36 C 0.5421(4) 0.0755(4) 0.1445(3) 0.0198(8) Uani 1 1 d . . .
C37 C 0.6738(5) 0.2763(4) 0.1496(3) 0.0287(10) Uani 1 1 d . . .
H37A H 0.7045 0.2567 0.0908 0.043 Uiso 1 1 calc R . .
H37B H 0.7475 0.2608 0.2040 0.043 Uiso 1 1 calc R . .
H37C H 0.6536 0.3633 0.1645 0.043 Uiso 1 1 calc R . .
C41 C 0.8304(4) 0.0830(3) 0.4112(3) 0.0169(8) Uani 1 1 d . . .
C42 C 0.8947(4) 0.1919(3) 0.4877(3) 0.0197(8) Uani 1 1 d . . .
H42 H 0.8404 0.2410 0.5236 0.024 Uiso 1 1 calc R . .
C43 C 1.0337(5) 0.2230(4) 0.5076(3) 0.0251(9) Uani 1 1 d . . .
H43 H 1.0738 0.2944 0.5577 0.030 Uiso 1 1 calc R . .
C45 C 1.0630(4) 0.0517(3) 0.3847(3) 0.0186(8) Uani 1 1 d . . .
C46 C 0.9220(4) 0.0142(3) 0.3595(2) 0.0145(7) Uani 1 1 d . . .
C47 C 1.1692(4) -0.0133(4) 0.3387(3) 0.0239(9) Uani 1 1 d . . .
H47A H 1.1639 0.0112 0.2787 0.036 Uiso 1 1 calc R . .
H47B H 1.1495 -0.1027 0.3239 0.036 Uiso 1 1 calc R . .
H47C H 1.2628 0.0096 0.3838 0.036 Uiso 1 1 calc R . .
O5 O 0.9300(3) 0.0405(3) 0.1105(2) 0.0278(6) Uani 1 1 d D . .
H51 H 0.964(5) 0.121(3) 0.153(3) 0.043(14) Uiso 1 1 d D . .
H52 H 0.840(4) 0.021(6) 0.117(5) 0.08(2) Uiso 1 1 d D . .

loop_
_atom_site_aniso_label
_atom_site_aniso_U_11
_atom_site_aniso_U_22
_atom_site_aniso_U_33
_atom_site_aniso_U_23
_atom_site_aniso_U_13
_atom_site_aniso_U_12
Mo1 0.01274(18) 0.01916(18) 0.01781(17) 0.00513(13) 0.00503(13) -0.00011(13)
S1 0.0167(5) 0.0251(5) 0.0204(5) 0.0060(4) 0.0092(4) 0.0066(4)
S2 0.0184(5) 0.0167(4) 0.0229(5) 0.0070(4) 0.0039(4) 0.0001(4)
O11 0.0196(15) 0.0225(14) 0.0304(15) 0.0058(12) 0.0025(12) -0.0025(11)
O12 0.0188(15) 0.0386(17) 0.0243(14) 0.0127(12) 0.0121(12) 0.0041(12)
O18 0.0185(14) 0.0170(13) 0.0201(13) 0.0058(10) 0.0088(11) 0.0058(10)
O28 0.0147(14) 0.0163(13) 0.0204(13) 0.0028(10) 0.0067(10) 0.0026(10)
O24 0.0135(13) 0.0170(13) 0.0222(13) 0.0034(10) 0.0065(11) 0.0012(10)
014 0.0176(14) 0.0187(13) 0.0220(13) 0.0064(11) 0.0080(11) 0.0039(11)
C11 0.0120(18) 0.0193(18) 0.0160(17) 0.0011(14) 0.0023(14) 0.0005(14)
C12 0.016(2) 0.0186(19) 0.025(2) 0.0041(15) 0.0041(16) 0.0066(15)
C13 0.019(2) 0.0175(19) 0.028(2) 0.0062(16) 0.0079(16) 0.0056(16)
C16 0.0131(18) 0.0144(17) 0.0151(17) 0.0008(14) 0.0017(14) 0.0003(14)
C15 0.0164(19) 0.0126(17) 0.0162(17) -0.0007(14) 0.0031(15) -0.0012(14)
C17 0.026(2) 0.0193(19) 0.032(2) 0.0058(16) 0.0174(18) 0.0077(17)
C21 0.019(2) 0.0194(19) 0.0142(17) 0.0053(14) 0.0055(15) -0.0013(15)
C22 0.021(2) 0.0182(19) 0.0195(18) 0.0062(15) 0.0070(15) 0.0075(15)
C23 0.015(2) 0.023(2) 0.0218(19) 0.0074(16) 0.0057(15) 0.0068(16)
C25 0.0142(19) 0.0230(19) 0.0144(17) 0.0041(14) 0.0062(14) 0.0044(15)
C26 0.0149(19) 0.0201(18) 0.0127(17) 0.0050(14) 0.0066(14) 0.0046(15)
C27 0.020(2) 0.0162(19) 0.025(2) 0.0003(15) 0.0110(16) 0.0019(15)
Mo2 0.01456(18) 0.01351(17) 0.01913(18) 0.00174(12) 0.00650(13) 0.00231(12)
S4 0.0173(5) 0.0160(4) 0.0244(5) 0.0002(4) 0.0092(4) 0.0018(4)
S3 0.0141(5) 0.0194(5) 0.0338(5) 0.0029(4) 0.0075(4) 0.0010(4)
O22 0.0250(15) 0.0155(13) 0.0286(15) 0.0027(11) 0.0118(12) 0.0023(11)
O21 0.0240(15) 0.0220(14) 0.0215(14) 0.0020(11) 0.0081(11) 0.0049(11)
O44 0.0179(14) 0.0193(14) 0.0256(14) -0.0023(11) 0.0064(11) -0.0016(11)
O34 0.0244(16) 0.0283(15) 0.0247(14) 0.0117(12) 0.0083(12) 0.0122(12)
O48 0.0175(14) 0.0128(12) 0.0185(13) 0.0011(10) 0.0053(10) 0.0040(10)
O38 0.0176(14) 0.0171(13) 0.0255(14) 0.0081(11) 0.0066(11) 0.0027(11)
C31 0.018(2) 0.0221(19) 0.0174(18) -0.0005(15) 0.0039(15) 0.0024(16)
C32 0.016(2) 0.026(2) 0.024(2) -0.0003(16) 0.0010(16) 0.0069(16)
C33 0.022(2) 0.035(2) 0.023(2) 0.0041(18) 0.0014(17) 0.0109(19)
C35 0.028(2) 0.023(2) 0.0171(19) 0.0053(15) 0.0090(16) 0.0086(17)
C36 0.021(2) 0.0221(19) 0.0164(18) 0.0047(15) 0.0052(15) 0.0041(16)
C37 0.033(2) 0.025(2) 0.041(3) 0.0182(19) 0.022(2) 0.0100(18)
C41 0.018(2) 0.0154(18) 0.0196(18) 0.0064(14) 0.0071(15) 0.0031(15)
C42 0.022(2) 0.0163(18) 0.0207(19) 0.0008(15) 0.0092(16) 0.0006(15)
C43 0.033(2) 0.0149(19) 0.023(2) -0.0041(15) 0.0080(18) -0.0015(17)
C45 0.021(2) 0.0166(18) 0.0178(18) 0.0039(15) 0.0046(15) 0.0026(15)
C46 0.018(2) 0.0127(17) 0.0120(17) 0.0026(13) 0.0042(14) 0.0042(14)
C47 0.018(2) 0.024(2) 0.028(2) 0.0015(17) 0.0092(17) 0.0013(16)
O5 0.0262(17) 0.0270(16) 0.0311(16) 0.0024(13) 0.0138(13) -0.0004(13)

loop_
_atom_type_symbol
_atom_type_description
_atom_type_scat_dispersion_real
_atom_type_scat_dispersion_imag
_atom_type_scat_source
C C 0.0033 0.0016 'International Tables Vol C Tables 4.2.6.8 and 6.1.1.4'
H H 0.0000 0.0000 'International Tables Vol C Tables 4.2.6.8 and 6.1.1.4'
O O 0.0106 0.0060 'International Tables Vol C Tables 4.2.6.8 and 6.1.1.4'
S S 0.1246 0.1234 'International Tables Vol C Tables 4.2.6.8 and 6.1.1.4'
Mo Mo -1.6832 0.6857 'International Tables Vol C Tables 4.2.6.8 and 6.1.1.4'

loop_
_geom_angle_atom_site_label_1
_geom_angle_atom_site_label_2
_geom_angle_atom_site_label_3
_geom_angle
_geom_angle_site_symmetry_1
_geom_angle_site_symmetry_3
_geom_angle_publ_flag
O12 Mo1 O11 102.62(14) . . ?
O12 Mo1 O28 91.60(12) . . ?
O11 Mo1 O28 158.55(12) . . ?
O12 Mo1 O18 159.57(12) . . ?
O11 Mo1 O18 90.65(12) . . ?
O28 Mo1 O18 80.58(10) . . ?
O12 Mo1 S1 84.00(10) . . ?
O11 Mo1 S1 107.61(9) . . ?
O28 Mo1 S1 89.59(7) . . ?
O18 Mo1 S1 77.14(7) . . ?
O12 Mo1 S2 109.08(9) . . ?
O11 Mo1 S2 83.15(9) . . ?
O28 Mo1 S2 77.01(7) . . ?
O18 Mo1 S2 87.66(7) . . ?
S1 Mo1 S2 161.26(3) . . ?
C11 S1 Mo1 100.58(13) . . ?
C21 S2 Mo1 99.46(13) . . ?
C16 O18 Mo1 123.9(2) . . ?
C26 O28 Mo1 123.3(2) . . ?
C23 O24 C25 121.0(3) . . ?
C13 014 C15 121.4(3) . . ?
C12 C11 C16 118.3(3) . . ?
C12 C11 S1 124.3(3) . . ?
C16 C11 S1 117.4(3) . . ?
C13 C12 C11 119.6(4) . . ?
C13 C12 H12 120.2 . . ?
C11 C12 H12 120.2 . . ?
014 C13 C12 121.5(3) . . ?
014 C13 H13 119.2 . . ?
C12 C13 H13 119.2 . . ?
O18 C16 C15 121.8(3) . . ?
O18 C16 C11 119.9(3) . . ?
C15 C16 C11 118.3(3) . . ?
014 C15 C16 120.6(3) . . ?
014 C15 C17 113.6(3) . . ?
C16 C15 C17 125.8(3) . . ?
C15 C17 H17A 109.5 . . ?
C15 C17 H17B 109.5 . . ?
H17A C17 H17B 109.5 . . ?
C15 C17 H17C 109.5 . . ?
H17A C17 H17C 109.5 . . ?
H17B C17 H17C 109.5 . . ?
C22 C21 C26 118.5(3) . . ?
C22 C21 S2 124.5(3) . . ?
C26 C21 S2 117.0(3) . . ?
C23 C22 C21 119.3(3) . . ?
C23 C22 H22 120.3 . . ?
C21 C22 H22 120.3 . . ?
C22 C23 O24 122.0(3) . . ?
C22 C23 H23 119.0 . . ?
O24 C23 H23 119.0 . . ?
O24 C25 C26 120.1(3) . . ?
O24 C25 C27 115.6(3) . . ?
C26 C25 C27 124.3(3) . . ?
O28 C26 C25 120.6(3) . . ?
O28 C26 C21 120.3(3) . . ?
C25 C26 C21 119.0(3) . . ?
C25 C27 H27A 109.5 . . ?
C25 C27 H27B 109.5 . . ?
H27A C27 H27B 109.5 . . ?
C25 C27 H27C 109.5 . . ?
H27A C27 H27C 109.5 . . ?
H27B C27 H27C 109.5 . . ?
O21 Mo2 O22 103.82(12) . . ?
O21 Mo2 O48 96.88(12) . . ?
O22 Mo2 O48 106.95(12) . . ?
O21 Mo2 O38 90.59(11) . . ?
O22 Mo2 O38 159.87(12) . . ?
O48 Mo2 O38 84.75(10) . . ?
O21 Mo2 S3 102.12(9) . . ?
O22 Mo2 S3 85.28(10) . . ?
O48 Mo2 S3 154.26(7) . . ?
O38 Mo2 S3 77.90(7) . . ?
O21 Mo2 S4 165.34(9) . . ?
O22 Mo2 S4 90.36(9) . . ?
O48 Mo2 S4 75.05(7) . . ?
O38 Mo2 S4 76.65(7) . . ?
S3 Mo2 S4 82.47(3) . . ?
C41 S4 Mo2 94.71(13) . . ?
C31 S3 Mo2 100.42(14) . . ?
C43 O44 C45 120.0(3) . . ?
C33 O34 C35 121.0(3) . . ?
C46 O48 Mo2 128.9(2) . . ?
C36 O38 Mo2 123.0(2) . . ?
C32 C31 C36 118.6(4) . . ?
C32 C31 S3 123.9(3) . . ?
C36 C31 S3 117.5(3) . . ?
C33 C32 C31 118.9(4) . . ?
C33 C32 H32 120.6 . . ?
C31 C32 H32 120.6 . . ?
O34 C33 C32 122.3(4) . . ?
O34 C33 H33 118.8 . . ?
C32 C33 H33 118.8 . . ?
O34 C35 C36 120.2(4) . . ?
O34 C35 C37 114.5(3) . . ?
C36 C35 C37 125.3(4) . . ?
O38 C36 C35 120.8(4) . . ?
O38 C36 C31 120.4(3) . . ?
C35 C36 C31 118.7(4) . . ?
C35 C37 H37A 109.5 . . ?
C35 C37 H37B 109.5 . . ?
H37A C37 H37B 109.5 . . ?
C35 C37 H37C 109.5 . . ?
H37A C37 H37C 109.5 . . ?
H37B C37 H37C 109.5 . . ?
C42 C41 C46 116.2(3) . . ?
C42 C41 S4 124.9(3) . . ?
C46 C41 S4 118.9(3) . . ?
C43 C42 C41 119.5(4) . . ?
C43 C42 H42 120.2 . . ?
C41 C42 H42 120.2 . . ?
C42 C43 O44 123.3(3) . . ?
C42 C43 H43 118.4 . . ?
O44 C43 H43 118.4 . . ?
O44 C45 C46 120.3(3) . . ?
O44 C45 C47 113.8(3) . . ?
C46 C45 C47 125.8(3) . . ?
O48 C46 C45 119.1(3) . . ?
O48 C46 C41 120.2(3) . . ?
C45 C46 C41 120.7(3) . . ?
C45 C47 H47A 109.5 . . ?
C45 C47 H47B 109.5 . . ?
H47A C47 H47B 109.5 . . ?
C45 C47 H47C 109.5 . . ?
H47A C47 H47C 109.5 . . ?
H47B C47 H47C 109.5 . . ?
H51 O5 H52 108(5) . . ?

loop_
_geom_bond_atom_site_label_1
_geom_bond_atom_site_label_2
_geom_bond_distance
_geom_bond_site_symmetry_2
_geom_bond_publ_flag
Mo1 O12 1.714(3) . ?
Mo1 O11 1.718(3) . ?
Mo1 O28 2.095(3) . ?
Mo1 O18 2.127(2) . ?
Mo1 S1 2.4832(10) . ?
Mo1 S2 2.4993(10) . ?
S1 C11 1.703(4) . ?
S2 C21 1.705(4) . ?
O18 C16 1.306(4) . ?
O28 C26 1.316(4) . ?
O24 C23 1.344(4) . ?
O24 C25 1.359(4) . ?
014 C13 1.346(5) . ?
014 C15 1.346(4) . ?
C11 C12 1.412(5) . ?
C11 C16 1.427(5) . ?
C12 C13 1.346(6) . ?
C12 H12 0.9300 . ?
C13 H13 0.9300 . ?
C16 C15 1.384(5) . ?
C15 C17 1.480(5) . ?
C17 H17A 0.9600 . ?
C17 H17B 0.9600 . ?
C17 H17C 0.9600 . ?
C21 C22 1.413(5) . ?
C21 C26 1.413(5) . ?
C22 C23 1.344(6) . ?
C22 H22 0.9300 . ?
C23 H23 0.9300 . ?
C25 C26 1.385(5) . ?
C25 C27 1.476(5) . ?
C27 H27A 0.9600 . ?
C27 H27B 0.9600 . ?
C27 H27C 0.9600 . ?
Mo2 O21 1.708(3) . ?
Mo2 O22 1.714(3) . ?
Mo2 O48 1.975(3) . ?
Mo2 O38 2.130(2) . ?
Mo2 S3 2.4630(10) . ?
Mo2 S4 2.7376(9) . ?
S4 C41 1.682(4) . ?
S3 C31 1.716(4) . ?
O44 C43 1.345(5) . ?
O44 C45 1.357(4) . ?
O34 C33 1.335(5) . ?
O34 C35 1.353(5) . ?
O48 C46 1.337(4) . ?
O38 C36 1.308(5) . ?
C31 C32 1.404(5) . ?
C31 C36 1.414(6) . ?
C32 C33 1.347(6) . ?
C32 H32 0.9300 . ?
C33 H33 0.9300 . ?
C35 C36 1.379(5) . ?
C35 C37 1.467(6) . ?
C37 H37A 0.9600 . ?
C37 H37B 0.9600 . ?
C37 H37C 0.9600 . ?
C41 C42 1.424(5) . ?
C41 C46 1.430(5) . ?
C42 C43 1.339(6) . ?
C42 H42 0.9300 . ?
C43 H43 0.9300 . ?
C45 C46 1.365(5) . ?
C45 C47 1.483(5) . ?
C47 H47A 0.9600 . ?
C47 H47B 0.9600 . ?
C47 H47C 0.9600 . ?
O5 H51 0.95(2) . ?
O5 H52 0.94(2) . ?
